data_7712371
loop_
_publ_author_name
'Belov, Alexander S.'
'Belova, Svetlana A.'
'Efimov, Nikolay N.'
'Zlobina, Veronika V.'
'Novikov, Valentin V.'
'Nelyubina, Yulya V.'
'Zubavichus, Yan V.'
'Voloshin, Yan Z.'
'Pavlov, Alexander A.'

_publ_section_title
;
 Synthesis, X-ray structure and magnetic properties of the apically
 functionalized monocapped cobalt(II) tris-pyridineoximates possessing SMM
 behaviour.
;
_journal_name_full 'Dalton transactions (Cambridge, England : 2003)'
_journal_paper_doi 10.1039/d2dt04073e
_journal_year 2023
_chemical_formula_moiety 'C31 H30 B Co Fe N6 O3, Cl O4, 2.5(C6 H6)'
_chemical_formula_sum 'C46 H45 B Cl Co Fe N6 O7'
_chemical_formula_weight 954.92
_space_group_crystal_system triclinic
_space_group_IT_number 2
_space_group_name_Hall '-P 1'
_space_group_name_H-M_alt 'P -1'
_atom_sites_solution_hydrogens geom
_atom_sites_solution_primary dual
_audit_creation_date 2022-11-01
_audit_creation_method
;
Olex2 1.3
(compiled 2020.11.12 svn.r5f609507 for OlexSys, GUI svn.r6408)
;
_audit_update_record
;
2022-11-01 deposited with the CCDC.	2023-02-07 downloaded from the CCDC.
;
_cell_angle_alpha 105.3670(10)
_cell_angle_beta 91.2680(10)
_cell_angle_gamma 105.5030(10)
_cell_formula_units_Z 2
_cell_length_a 10.3495(2)
_cell_length_b 13.4237(2)
_cell_length_c 16.9990(3)
_cell_measurement_reflns_used 8588
_cell_measurement_temperature 100
_cell_measurement_theta_max 30.45
_cell_measurement_theta_min 2.29
_cell_volume 2183.35(7)
_computing_molecular_graphics 'Olex2 1.3 (Dolomanov et al., 2009)'
_computing_publication_material 'Olex2 1.3 (Dolomanov et al., 2009)'
_computing_structure_refinement 'XL  (Sheldrick, 2008)'
_computing_structure_solution 'SHELXT 2014/4 (Sheldrick, 2014)'
_diffrn_ambient_temperature 100
_diffrn_measured_fraction_theta_full 0.998
_diffrn_measured_fraction_theta_max 0.998
_diffrn_measurement_device_type 'Bruker Quest D8'
_diffrn_measurement_method '\f and \w scans'
_diffrn_radiation_monochromator graphite
_diffrn_radiation_type MoK\a
_diffrn_radiation_wavelength 0.71073
_diffrn_reflns_av_R_equivalents 0.0404
_diffrn_reflns_av_unetI/netI 0.0529
_diffrn_reflns_Laue_measured_fraction_full 0.998
_diffrn_reflns_Laue_measured_fraction_max 0.998
_diffrn_reflns_limit_h_max 13
_diffrn_reflns_limit_h_min -13
_diffrn_reflns_limit_k_max 17
_diffrn_reflns_limit_k_min -17
_diffrn_reflns_limit_l_max 22
_diffrn_reflns_limit_l_min -19
_diffrn_reflns_number 27564
_diffrn_reflns_point_group_measured_fraction_full 0.998
_diffrn_reflns_point_group_measured_fraction_max 0.998
_diffrn_reflns_theta_full 25.242
_diffrn_reflns_theta_max 27.999
_diffrn_reflns_theta_min 2.052
_diffrn_source_current 1.4
_diffrn_source_power 0.07
_diffrn_source_voltage 50.0
_diffrn_standards_number 0
_exptl_absorpt_coefficient_mu 0.832
_exptl_absorpt_correction_T_max 0.4330
_exptl_absorpt_correction_T_min 0.3801
_exptl_absorpt_correction_type multi-scan
_exptl_absorpt_process_details
;
SADABS-2016/2 (Bruker,2016/2) was used for absorption correction.
wR2(int) was 0.1390 before and 0.0489 after correction.
The Ratio of minimum to maximum transmission is 0.8778.
The \l/2 correction factor is Not present.
;
_exptl_crystal_colour red
_exptl_crystal_colour_primary red
_exptl_crystal_density_diffrn 1.453
_exptl_crystal_description needle
_exptl_crystal_F_000 988
_exptl_crystal_size_max 0.35
_exptl_crystal_size_mid 0.05
_exptl_crystal_size_min 0.05
_refine_diff_density_max 0.389
_refine_diff_density_min -0.348
_refine_diff_density_rms 0.065
_refine_ls_extinction_method none
_refine_ls_goodness_of_fit_ref 1.018
_refine_ls_hydrogen_treatment constr
_refine_ls_matrix_type full
_refine_ls_number_parameters 571
_refine_ls_number_reflns 10531
_refine_ls_number_restraints 0
_refine_ls_restrained_S_all 1.018
_refine_ls_R_factor_all 0.0513
_refine_ls_R_factor_gt 0.0375
_refine_ls_shift/su_max 0.001
_refine_ls_shift/su_mean 0.000
_refine_ls_structure_factor_coef Fsqd
_refine_ls_weighting_details 'w=1/[\s^2^(Fo^2^)+(0.0218P)^2^+1.4898P] where P=(Fo^2^+2Fc^2^)/3'
_refine_ls_weighting_scheme calc
_refine_ls_wR_factor_gt 0.0785
_refine_ls_wR_factor_ref 0.0858
_reflns_Friedel_coverage 0.000
_reflns_number_gt 8494
_reflns_number_total 10531
_reflns_threshold_expression 'I > 2\s(I)'
_cod_data_source_file d2dt04073e2.cif
_cod_data_source_block SS109
_cod_database_code 7712371
_shelxl_version_number 2014/6
_shelx_space_group_comment
;
The symmetry employed for this shelxl refinement is uniquely defined
by the following loop, which should always be used as a source of
symmetry information in preference to the above space-group names.
They are only intended as comments.
;
_shelx_estimated_absorpt_t_max 0.960
_shelx_estimated_absorpt_t_min 0.759
_olex2_refinement_description
;
1. Fixed Uiso
 At 1.2 times of:
  All C(H) groups
 At 1.5 times of:
  All C(H,H,H) groups
2.a Aromatic/amide H refined with riding coordinates:
 C4(H4), C5(H5), C6(H6), C7(H7), C11(H11), C12(H12), C13(H13), C14(H14),
 C18(H18), C19(H19), C20(H20), C21(H21), C23(H23), C24(H24), C25(H25), C26(H26),
  C27(H27), C28(H28), C29(H29), C30(H30), C31(H31), C7S(H7S), C8S(H8S),
 C9S(H9S), C10S(H10S), C11S(H11S), C12S(H12S), C13S(H13S), C14S(H14S),
 C15S(H15S), C3S(H3S), C4S(H4S), C5S(H5S), C6S(H6S), C32(H32), C33(H33)
2.b Idealised Me refined as rotating group:
 C1(H1A,H1B,H1C), C8(H8A,H8B,H8C), C15(H15A,H15B,H15C)
;
_olex2_submission_special_instructions 'No special instructions were received'

loop_
_space_group_symop_operation_xyz
'x, y, z'
'-x, -y, -z'

loop_
_atom_site_label
_atom_site_type_symbol
_atom_site_fract_x
_atom_site_fract_y
_atom_site_fract_z
_atom_site_U_iso_or_equiv
_atom_site_adp_type
_atom_site_occupancy
_atom_site_site_symmetry_order
_atom_site_calc_flag
_atom_site_refinement_flags_posn
_atom_site_refinement_flags_adp
_atom_site_refinement_flags_occupancy
_atom_site_disorder_assembly
_atom_site_disorder_group
Co1 Co 0.51439(3) 0.69332(2) 0.31329(2) 0.01317(6) Uani 1 1 d . . . . .
Fe1 Fe 1.03667(3) 0.74508(2) 0.14232(2) 0.01668(7) Uani 1 1 d . . . . .
O1 O 0.75993(14) 0.63188(11) 0.24155(8) 0.0181(3) Uani 1 1 d . . . . .
O2 O 0.73152(14) 0.79994(11) 0.21898(8) 0.0189(3) Uani 1 1 d . . . . .
O3 O 0.58727(13) 0.62281(11) 0.13659(8) 0.0186(3) Uani 1 1 d . . . . .
N1 N 0.68948(16) 0.64317(12) 0.30935(9) 0.0155(3) Uani 1 1 d . . . . .
N2 N 0.55931(16) 0.68046(12) 0.43616(9) 0.0146(3) Uani 1 1 d . . . . .
N3 N 0.63250(16) 0.81482(13) 0.26936(10) 0.0162(3) Uani 1 1 d . . . . .
N4 N 0.43487(16) 0.82887(13) 0.35795(9) 0.0159(3) Uani 1 1 d . . . . .
N5 N 0.49057(16) 0.60290(13) 0.18922(9) 0.0160(3) Uani 1 1 d . . . . .
N6 N 0.32675(16) 0.56866(12) 0.29797(9) 0.0146(3) Uani 1 1 d . . . . .
C1 C 0.8581(2) 0.57864(18) 0.37031(13) 0.0237(4) Uani 1 1 d . . . . .
H1A H 0.8312 0.5035 0.3718 0.036 Uiso 1 1 calc R U . . .
H1B H 0.9203 0.6230 0.4188 0.036 Uiso 1 1 calc R U . . .
H1C H 0.9028 0.5837 0.3207 0.036 Uiso 1 1 calc R U . . .
C2 C 0.7366(2) 0.61774(15) 0.36970(12) 0.0160(4) Uani 1 1 d . . . . .
C3 C 0.65924(19) 0.63372(14) 0.44137(11) 0.0152(4) Uani 1 1 d . . . . .
C4 C 0.4907(2) 0.70070(15) 0.50164(11) 0.0177(4) Uani 1 1 d . . . . .
H4 H 0.4232 0.7362 0.4994 0.021 Uiso 1 1 calc R U . . .
C5 C 0.5130(2) 0.67260(16) 0.57244(12) 0.0205(4) Uani 1 1 d . . . . .
H5 H 0.4603 0.6866 0.6169 0.025 Uiso 1 1 calc R U . . .
C6 C 0.6133(2) 0.62396(17) 0.57687(12) 0.0226(4) Uani 1 1 d . . . . .
H6 H 0.6305 0.6034 0.6246 0.027 Uiso 1 1 calc R U . . .
C7 C 0.6888(2) 0.60525(16) 0.51143(12) 0.0204(4) Uani 1 1 d . . . . .
H7 H 0.7598 0.5734 0.5141 0.024 Uiso 1 1 calc R U . . .
C8 C 0.6846(2) 0.99616(17) 0.25069(14) 0.0291(5) Uani 1 1 d . . . . .
H8A H 0.6193 1.0180 0.2213 0.044 Uiso 1 1 calc R U . . .
H8B H 0.7462 0.9704 0.2127 0.044 Uiso 1 1 calc R U . . .
H8C H 0.7362 1.0579 0.2953 0.044 Uiso 1 1 calc R U . . .
C9 C 0.6118(2) 0.90805(15) 0.28526(12) 0.0181(4) Uani 1 1 d . . . . .
C10 C 0.5036(2) 0.91946(15) 0.33903(11) 0.0171(4) Uani 1 1 d . . . . .
C11 C 0.3312(2) 0.83443(16) 0.40241(11) 0.0173(4) Uani 1 1 d . . . . .
H11 H 0.2806 0.7708 0.4143 0.021 Uiso 1 1 calc R U . . .
C12 C 0.2931(2) 0.92766(16) 0.43224(12) 0.0208(4) Uani 1 1 d . . . . .
H12 H 0.2193 0.9281 0.4645 0.025 Uiso 1 1 calc R U . . .
C13 C 0.3645(2) 1.01944(17) 0.41411(14) 0.0252(5) Uani 1 1 d . . . . .
H13 H 0.3411 1.0848 0.4338 0.030 Uiso 1 1 calc R U . . .
C14 C 0.4712(2) 1.01569(16) 0.36674(13) 0.0233(4) Uani 1 1 d . . . . .
H14 H 0.5215 1.0784 0.3534 0.028 Uiso 1 1 calc R U . . .
C15 C 0.3520(2) 0.4611(2) 0.07171(13) 0.0343(6) Uani 1 1 d . . . . .
H15A H 0.3330 0.3847 0.0689 0.051 Uiso 1 1 calc R U . . .
H15B H 0.4297 0.4817 0.0415 0.051 Uiso 1 1 calc R U . . .
H15C H 0.2733 0.4736 0.0472 0.051 Uiso 1 1 calc R U . . .
C16 C 0.3826(2) 0.52705(16) 0.15891(12) 0.0188(4) Uani 1 1 d . . . . .
C17 C 0.2862(2) 0.50723(16) 0.21951(11) 0.0170(4) Uani 1 1 d . . . . .
C18 C 0.2420(2) 0.55104(15) 0.35473(12) 0.0165(4) Uani 1 1 d . . . . .
H18 H 0.2691 0.5935 0.4099 0.020 Uiso 1 1 calc R U . . .
C19 C 0.1180(2) 0.47478(15) 0.33758(12) 0.0182(4) Uani 1 1 d . . . . .
H19 H 0.0615 0.4652 0.3799 0.022 Uiso 1 1 calc R U . . .
C20 C 0.0776(2) 0.41262(17) 0.25752(13) 0.0230(4) Uani 1 1 d . . . . .
H20 H -0.0073 0.3596 0.2437 0.028 Uiso 1 1 calc R U . . .
C21 C 0.1627(2) 0.42888(17) 0.19795(13) 0.0237(4) Uani 1 1 d . . . . .
H21 H 0.1370 0.3868 0.1426 0.028 Uiso 1 1 calc R U . . .
C22 C 0.83156(19) 0.68413(15) 0.11544(11) 0.0160(4) Uani 1 1 d . . . . .
C23 C 0.8843(2) 0.76688(17) 0.07672(12) 0.0213(4) Uani 1 1 d . . . . .
H23 H 0.8581 0.8312 0.0845 0.026 Uiso 1 1 calc R U . . .
C24 C 0.9822(2) 0.73807(18) 0.02481(12) 0.0233(4) Uani 1 1 d . . . . .
H24 H 1.0326 0.7796 -0.0074 0.028 Uiso 1 1 calc R U . . .
C25 C 0.9914(2) 0.63666(16) 0.02971(12) 0.0219(4) Uani 1 1 d . . . . .
H25 H 1.0485 0.5977 0.0011 0.026 Uiso 1 1 calc R U . . .
C26 C 0.8993(2) 0.60340(16) 0.08536(12) 0.0189(4) Uani 1 1 d . . . . .
H26 H 0.8851 0.5381 0.1001 0.023 Uiso 1 1 calc R U . . .
C27 C 1.0685(2) 0.79442(19) 0.26660(13) 0.0289(5) Uani 1 1 d . . . . .
H27 H 1.0012 0.7884 0.3036 0.035 Uiso 1 1 calc R U . . .
C28 C 1.1182(3) 0.88284(19) 0.23481(15) 0.0360(6) Uani 1 1 d . . . . .
H28 H 1.0902 0.9467 0.2465 0.043 Uiso 1 1 calc R U . . .
C29 C 1.2172(2) 0.8595(2) 0.18236(15) 0.0381(6) Uani 1 1 d . . . . .
H29 H 1.2674 0.9053 0.1528 0.046 Uiso 1 1 calc R U . . .
C30 C 1.2287(2) 0.7568(2) 0.18147(15) 0.0353(6) Uani 1 1 d . . . . .
H30 H 1.2875 0.7211 0.1513 0.042 Uiso 1 1 calc R U . . .
C31 C 1.1361(2) 0.7165(2) 0.23391(14) 0.0297(5) Uani 1 1 d . . . . .
H31 H 1.1221 0.6489 0.2450 0.036 Uiso 1 1 calc R U . . .
B1 B 0.7248(2) 0.68513(18) 0.18060(13) 0.0162(4) Uani 1 1 d . . . . .
Cl1 Cl 0.15184(5) 0.71424(4) 0.59147(3) 0.01974(10) Uani 1 1 d . . . . .
O4 O 0.13879(19) 0.61439(13) 0.53019(10) 0.0366(4) Uani 1 1 d . . . . .
O5 O 0.24052(16) 0.80103(12) 0.56710(10) 0.0299(4) Uani 1 1 d . . . . .
O6 O 0.20720(19) 0.70861(14) 0.66770(9) 0.0366(4) Uani 1 1 d . . . . .
O7 O 0.02197(18) 0.73210(15) 0.60076(13) 0.0453(5) Uani 1 1 d . . . . .
C7S C -0.1780(3) 0.8260(2) 0.74438(19) 0.0481(7) Uani 1 1 d . . . . .
H7S H -0.1800 0.8036 0.6864 0.058 Uiso 1 1 calc R U . . .
C8S C -0.0572(3) 0.8607(2) 0.7916(2) 0.0517(8) Uani 1 1 d . . . . .
H8S H 0.0239 0.8615 0.7664 0.062 Uiso 1 1 calc R U . . .
C9S C -0.0533(4) 0.8934(3) 0.8729(2) 0.0663(10) Uani 1 1 d . . . . .
H9S H 0.0309 0.9184 0.9055 0.080 Uiso 1 1 calc R U . . .
C10S C -0.1723(5) 0.8912(3) 0.9106(2) 0.0761(12) Uani 1 1 d . . . . .
H10S H -0.1688 0.9143 0.9687 0.091 Uiso 1 1 calc R U . . .
C11S C -0.2957(4) 0.8553(3) 0.8631(2) 0.0593(9) Uani 1 1 d . . . . .
H11S H -0.3774 0.8531 0.8879 0.071 Uiso 1 1 calc R U . . .
C12S C -0.2961(3) 0.8232(2) 0.77966(18) 0.0517(8) Uani 1 1 d . . . . .
H12S H -0.3791 0.7986 0.7459 0.062 Uiso 1 1 calc R U . . .
C13S C -0.0616(2) 0.90087(18) 0.51176(15) 0.0279(5) Uani 1 1 d . . . . .
H13S H -0.1037 0.8326 0.5196 0.034 Uiso 1 1 calc R U . . .
C14S C 0.0293(2) 0.97865(19) 0.57251(13) 0.0281(5) Uani 1 1 d . . . . .
H14S H 0.0493 0.9643 0.6225 0.034 Uiso 1 1 calc R U . . .
C15S C 0.0913(2) 1.07765(18) 0.56045(14) 0.0289(5) Uani 1 1 d . . . . .
H15S H 0.1546 1.1310 0.6021 0.035 Uiso 1 1 calc R U . . .
C3S C 0.3706(3) 0.6520(2) 0.91332(18) 0.0434(7) Uani 1 1 d . . . . .
H3S H 0.3766 0.5802 0.9009 0.052 Uiso 1 1 calc R U . . .
C4S C 0.4271(3) 0.7247(2) 0.98771(17) 0.0455(7) Uani 1 1 d . . . . .
H4S H 0.4722 0.7031 1.0267 0.055 Uiso 1 1 calc R U . . .
C5S C 0.4181(3) 0.8286(2) 1.00531(17) 0.0496(8) Uani 1 1 d . . . . .
H5S H 0.4574 0.8789 1.0564 0.060 Uiso 1 1 calc R U . . .
C6S C 0.3516(3) 0.8602(2) 0.94834(19) 0.0490(7) Uani 1 1 d . . . . .
H6S H 0.3446 0.9317 0.9607 0.059 Uiso 1 1 calc R U . . .
C32 C 0.2959(3) 0.7874(2) 0.87393(19) 0.0464(7) Uani 1 1 d . . . . .
H32 H 0.2513 0.8088 0.8346 0.056 Uiso 1 1 calc R U . . .
C33 C 0.3051(3) 0.6840(2) 0.85691(18) 0.0452(7) Uani 1 1 d . . . . .
H33 H 0.2660 0.6338 0.8057 0.054 Uiso 1 1 calc R U . . .

loop_
_atom_site_aniso_label
_atom_site_aniso_U_11
_atom_site_aniso_U_22
_atom_site_aniso_U_33
_atom_site_aniso_U_23
_atom_site_aniso_U_13
_atom_site_aniso_U_12
Co1 0.01146(13) 0.01497(12) 0.01334(12) 0.00334(9) 0.00146(10) 0.00480(10)
Fe1 0.01224(14) 0.01899(14) 0.01705(14) 0.00282(11) 0.00101(11) 0.00378(11)
O1 0.0170(7) 0.0250(7) 0.0160(7) 0.0072(6) 0.0065(5) 0.0103(6)
O2 0.0156(7) 0.0195(7) 0.0217(7) 0.0048(6) 0.0087(6) 0.0057(6)
O3 0.0115(7) 0.0281(7) 0.0137(7) 0.0046(6) 0.0033(5) 0.0024(6)
N1 0.0147(8) 0.0167(8) 0.0157(8) 0.0043(6) 0.0042(6) 0.0053(7)
N2 0.0132(8) 0.0144(7) 0.0153(8) 0.0026(6) 0.0001(6) 0.0042(6)
N3 0.0128(8) 0.0186(8) 0.0170(8) 0.0039(6) 0.0032(6) 0.0051(7)
N4 0.0151(8) 0.0176(8) 0.0149(8) 0.0037(6) -0.0001(6) 0.0054(7)
N5 0.0124(8) 0.0212(8) 0.0142(8) 0.0048(6) 0.0044(6) 0.0043(7)
N6 0.0131(8) 0.0167(7) 0.0150(8) 0.0041(6) 0.0013(6) 0.0063(6)
C1 0.0214(11) 0.0336(11) 0.0249(11) 0.0139(9) 0.0053(9) 0.0163(9)
C2 0.0133(9) 0.0168(9) 0.0189(9) 0.0056(7) 0.0014(7) 0.0049(8)
C3 0.0135(9) 0.0133(8) 0.0173(9) 0.0033(7) -0.0003(7) 0.0024(7)
C4 0.0163(10) 0.0192(9) 0.0167(9) 0.0025(7) 0.0007(8) 0.0061(8)
C5 0.0216(11) 0.0227(10) 0.0164(9) 0.0031(8) 0.0042(8) 0.0073(9)
C6 0.0234(11) 0.0278(11) 0.0190(10) 0.0100(8) -0.0002(8) 0.0082(9)
C7 0.0203(11) 0.0230(10) 0.0215(10) 0.0088(8) 0.0013(8) 0.0097(9)
C8 0.0336(13) 0.0193(10) 0.0354(13) 0.0083(9) 0.0152(10) 0.0074(9)
C9 0.0168(10) 0.0164(9) 0.0187(9) 0.0022(7) 0.0017(8) 0.0036(8)
C10 0.0150(10) 0.0176(9) 0.0163(9) 0.0014(7) -0.0001(8) 0.0040(8)
C11 0.0142(10) 0.0212(9) 0.0167(9) 0.0045(7) 0.0012(7) 0.0066(8)
C12 0.0153(10) 0.0237(10) 0.0223(10) 0.0021(8) 0.0024(8) 0.0080(8)
C13 0.0188(11) 0.0197(10) 0.0331(12) -0.0011(9) 0.0041(9) 0.0073(9)
C14 0.0193(11) 0.0160(9) 0.0311(11) 0.0029(8) 0.0027(9) 0.0031(8)
C15 0.0224(12) 0.0480(14) 0.0168(11) -0.0024(10) 0.0017(9) -0.0047(11)
C16 0.0138(10) 0.0245(10) 0.0159(9) 0.0029(8) 0.0004(8) 0.0044(8)
C17 0.0132(9) 0.0210(9) 0.0156(9) 0.0030(7) 0.0017(7) 0.0048(8)
C18 0.0170(10) 0.0187(9) 0.0168(9) 0.0068(7) 0.0033(8) 0.0081(8)
C19 0.0153(10) 0.0195(9) 0.0221(10) 0.0081(8) 0.0054(8) 0.0062(8)
C20 0.0144(10) 0.0249(10) 0.0256(11) 0.0050(8) 0.0022(8) 0.0010(8)
C21 0.0167(10) 0.0281(11) 0.0195(10) 0.0006(8) 0.0001(8) 0.0012(9)
C22 0.0110(9) 0.0209(9) 0.0141(9) 0.0035(7) -0.0004(7) 0.0028(8)
C23 0.0186(11) 0.0282(11) 0.0214(10) 0.0106(8) 0.0038(8) 0.0101(9)
C24 0.0161(10) 0.0358(12) 0.0187(10) 0.0106(9) 0.0044(8) 0.0053(9)
C25 0.0178(11) 0.0245(10) 0.0180(10) -0.0003(8) 0.0040(8) 0.0034(9)
C26 0.0165(10) 0.0183(9) 0.0179(9) 0.0012(7) 0.0033(8) 0.0020(8)
C27 0.0219(12) 0.0402(13) 0.0165(10) -0.0011(9) -0.0035(9) 0.0050(10)
C28 0.0324(14) 0.0272(12) 0.0337(13) -0.0056(10) -0.0063(11) -0.0012(10)
C29 0.0230(13) 0.0417(14) 0.0347(14) 0.0061(11) -0.0031(10) -0.0104(11)
C30 0.0147(11) 0.0552(16) 0.0331(13) 0.0083(11) -0.0027(10) 0.0094(11)
C31 0.0212(12) 0.0437(13) 0.0259(11) 0.0114(10) -0.0045(9) 0.0111(10)
B1 0.0125(10) 0.0200(10) 0.0162(10) 0.0043(8) 0.0031(8) 0.0057(9)
Cl1 0.0201(2) 0.0213(2) 0.0197(2) 0.00767(18) 0.00630(19) 0.00660(19)
O4 0.0542(12) 0.0251(8) 0.0237(8) -0.0001(6) 0.0073(8) 0.0066(8)
O5 0.0293(9) 0.0260(8) 0.0368(9) 0.0149(7) 0.0150(7) 0.0047(7)
O6 0.0468(11) 0.0408(10) 0.0214(8) 0.0108(7) -0.0028(7) 0.0098(8)
O7 0.0273(10) 0.0497(11) 0.0804(14) 0.0411(11) 0.0274(10) 0.0222(9)
C7S 0.0483(18) 0.0456(16) 0.0442(16) 0.0097(13) 0.0099(14) 0.0054(14)
C8S 0.0432(18) 0.0380(15) 0.076(2) 0.0264(15) 0.0068(16) 0.0054(13)
C9S 0.073(3) 0.054(2) 0.075(3) 0.0304(18) -0.024(2) 0.0133(18)
C10S 0.134(4) 0.068(2) 0.0331(17) 0.0199(16) -0.003(2) 0.037(3)
C11S 0.072(2) 0.063(2) 0.0523(19) 0.0209(16) 0.0237(18) 0.0292(19)
C12S 0.0448(18) 0.0559(18) 0.0452(17) 0.0034(14) 0.0022(14) 0.0100(15)
C13S 0.0225(12) 0.0220(10) 0.0435(14) 0.0110(10) 0.0111(10) 0.0110(9)
C14S 0.0278(12) 0.0392(13) 0.0243(11) 0.0100(10) 0.0068(9) 0.0197(11)
C15S 0.0210(12) 0.0284(11) 0.0306(12) -0.0064(9) -0.0008(9) 0.0106(9)
C3S 0.0364(15) 0.0366(14) 0.0551(17) 0.0154(13) 0.0040(13) 0.0046(12)
C4S 0.0426(17) 0.0575(18) 0.0415(15) 0.0260(14) 0.0080(13) 0.0102(14)
C5S 0.0507(19) 0.0539(18) 0.0326(14) 0.0018(13) 0.0125(13) 0.0053(15)
C6S 0.0473(18) 0.0374(15) 0.063(2) 0.0133(14) 0.0159(15) 0.0131(13)
C32 0.0413(17) 0.0462(16) 0.0562(18) 0.0241(14) 0.0025(14) 0.0103(13)
C33 0.0379(16) 0.0419(15) 0.0487(17) 0.0086(13) -0.0050(13) 0.0045(13)

loop_
_atom_type_symbol
_atom_type_description
_atom_type_scat_dispersion_real
_atom_type_scat_dispersion_imag
_atom_type_scat_source
C C 0.0033 0.0016 'International Tables Vol C Tables 4.2.6.8 and 6.1.1.4'
H H 0.0000 0.0000 'International Tables Vol C Tables 4.2.6.8 and 6.1.1.4'
B B 0.0013 0.0007 'International Tables Vol C Tables 4.2.6.8 and 6.1.1.4'
Cl Cl 0.1484 0.1585 'International Tables Vol C Tables 4.2.6.8 and 6.1.1.4'
Co Co 0.3494 0.9721 'International Tables Vol C Tables 4.2.6.8 and 6.1.1.4'
Fe Fe 0.3463 0.8444 'International Tables Vol C Tables 4.2.6.8 and 6.1.1.4'
N N 0.0061 0.0033 'International Tables Vol C Tables 4.2.6.8 and 6.1.1.4'
O O 0.0106 0.0060 'International Tables Vol C Tables 4.2.6.8 and 6.1.1.4'

loop_
_geom_angle_atom_site_label_1
_geom_angle_atom_site_label_2
_geom_angle_atom_site_label_3
_geom_angle
_geom_angle_site_symmetry_1
_geom_angle_site_symmetry_3
_geom_angle_publ_flag
N1 Co1 N2 73.88(6) . . ?
N1 Co1 N4 144.16(6) . . ?
N1 Co1 N5 80.32(6) . . ?
N1 Co1 N6 116.08(6) . . ?
N3 Co1 N1 83.08(6) . . ?
N3 Co1 N2 121.83(6) . . ?
N3 Co1 N4 75.08(6) . . ?
N3 Co1 N5 83.16(6) . . ?
N3 Co1 N6 146.88(6) . . ?
N4 Co1 N2 93.84(6) . . ?
N5 Co1 N2 140.49(6) . . ?
N5 Co1 N4 123.73(6) . . ?
N5 Co1 N6 74.59(6) . . ?
N6 Co1 N2 90.40(6) . . ?
N6 Co1 N4 97.13(6) . . ?
C23 Fe1 C22 40.91(8) . . ?
C23 Fe1 C28 108.61(10) . . ?
C23 Fe1 C29 123.25(10) . . ?
C24 Fe1 C22 69.46(8) . . ?
C24 Fe1 C23 40.87(8) . . ?
C24 Fe1 C28 125.55(10) . . ?
C24 Fe1 C29 109.07(10) . . ?
C25 Fe1 C22 69.70(8) . . ?
C25 Fe1 C23 68.59(9) . . ?
C25 Fe1 C24 40.70(9) . . ?
C25 Fe1 C28 161.89(10) . . ?
C25 Fe1 C29 124.82(10) . . ?
C25 Fe1 C30 107.11(10) . . ?
C26 Fe1 C22 41.17(8) . . ?
C26 Fe1 C23 68.39(8) . . ?
C26 Fe1 C24 68.83(8) . . ?
C26 Fe1 C25 41.26(8) . . ?
C26 Fe1 C27 119.87(9) . . ?
C26 Fe1 C28 155.94(9) . . ?
C26 Fe1 C29 160.95(10) . . ?
C26 Fe1 C30 123.34(10) . . ?
C27 Fe1 C22 105.55(9) . . ?
C27 Fe1 C23 123.99(9) . . ?
C27 Fe1 C24 161.46(10) . . ?
C27 Fe1 C25 155.99(9) . . ?
C27 Fe1 C28 40.55(10) . . ?
C27 Fe1 C29 68.31(10) . . ?
C27 Fe1 C30 68.75(10) . . ?
C28 Fe1 C22 120.71(9) . . ?
C28 Fe1 C29 40.61(10) . . ?
C29 Fe1 C22 157.38(10) . . ?
C30 Fe1 C22 159.60(9) . . ?
C30 Fe1 C23 158.24(9) . . ?
C30 Fe1 C24 122.03(9) . . ?
C30 Fe1 C28 68.48(11) . . ?
C30 Fe1 C29 40.51(11) . . ?
C31 Fe1 C22 122.01(9) . . ?
C31 Fe1 C23 159.77(9) . . ?
C31 Fe1 C24 156.98(9) . . ?
C31 Fe1 C25 120.57(10) . . ?
C31 Fe1 C26 105.70(9) . . ?
C31 Fe1 C27 40.77(9) . . ?
C31 Fe1 C28 68.44(10) . . ?
C31 Fe1 C29 68.43(10) . . ?
C31 Fe1 C30 41.06(10) . . ?
N1 O1 B1 114.48(14) . . ?
N3 O2 B1 114.38(14) . . ?
N5 O3 B1 112.98(14) . . ?
O1 N1 Co1 122.51(11) . . ?
C2 N1 Co1 122.15(13) . . ?
C2 N1 O1 115.31(16) . . ?
C3 N2 Co1 113.84(12) . . ?
C4 N2 Co1 127.92(13) . . ?
C4 N2 C3 117.70(16) . . ?
O2 N3 Co1 123.02(11) . . ?
C9 N3 Co1 121.10(14) . . ?
C9 N3 O2 115.80(16) . . ?
C10 N4 Co1 114.10(13) . . ?
C11 N4 Co1 128.29(13) . . ?
C11 N4 C10 117.59(16) . . ?
O3 N5 Co1 122.54(11) . . ?
C16 N5 Co1 120.72(13) . . ?
C16 N5 O3 116.73(16) . . ?
C17 N6 Co1 114.59(12) . . ?
C18 N6 Co1 127.94(13) . . ?
C18 N6 C17 117.23(16) . . ?
H1A C1 H1B 109.5 . . ?
H1A C1 H1C 109.5 . . ?
H1B C1 H1C 109.5 . . ?
C2 C1 H1A 109.5 . . ?
C2 C1 H1B 109.5 . . ?
C2 C1 H1C 109.5 . . ?
N1 C2 C1 125.07(18) . . ?
N1 C2 C3 113.05(17) . . ?
C3 C2 C1 121.86(17) . . ?
N2 C3 C2 116.02(16) . . ?
N2 C3 C7 121.78(18) . . ?
C7 C3 C2 122.18(18) . . ?
N2 C4 H4 118.3 . . ?
N2 C4 C5 123.45(19) . . ?
C5 C4 H4 118.3 . . ?
C4 C5 H5 120.8 . . ?
C6 C5 C4 118.47(19) . . ?
C6 C5 H5 120.8 . . ?
C5 C6 H6 120.3 . . ?
C5 C6 C7 119.43(19) . . ?
C7 C6 H6 120.3 . . ?
C3 C7 H7 120.4 . . ?
C6 C7 C3 119.11(19) . . ?
C6 C7 H7 120.4 . . ?
H8A C8 H8B 109.5 . . ?
H8A C8 H8C 109.5 . . ?
H8B C8 H8C 109.5 . . ?
C9 C8 H8A 109.5 . . ?
C9 C8 H8B 109.5 . . ?
C9 C8 H8C 109.5 . . ?
N3 C9 C8 124.23(19) . . ?
N3 C9 C10 113.60(17) . . ?
C10 C9 C8 122.12(17) . . ?
N4 C10 C9 115.87(17) . . ?
N4 C10 C14 121.83(18) . . ?
C14 C10 C9 122.27(18) . . ?
N4 C11 H11 118.1 . . ?
N4 C11 C12 123.76(18) . . ?
C12 C11 H11 118.1 . . ?
C11 C12 H12 120.8 . . ?
C13 C12 C11 118.33(19) . . ?
C13 C12 H12 120.8 . . ?
C12 C13 H13 120.4 . . ?
C12 C13 C14 119.25(19) . . ?
C14 C13 H13 120.4 . . ?
C10 C14 H14 120.4 . . ?
C13 C14 C10 119.21(19) . . ?
C13 C14 H14 120.4 . . ?
H15A C15 H15B 109.5 . . ?
H15A C15 H15C 109.5 . . ?
H15B C15 H15C 109.5 . . ?
C16 C15 H15A 109.5 . . ?
C16 C15 H15B 109.5 . . ?
C16 C15 H15C 109.5 . . ?
N5 C16 C15 125.50(19) . . ?
N5 C16 C17 113.71(17) . . ?
C17 C16 C15 120.78(17) . . ?
N6 C17 C16 115.92(17) . . ?
N6 C17 C21 121.99(18) . . ?
C21 C17 C16 122.08(17) . . ?
N6 C18 H18 118.1 . . ?
N6 C18 C19 123.79(18) . . ?
C19 C18 H18 118.1 . . ?
C18 C19 H19 120.7 . . ?
C18 C19 C20 118.55(18) . . ?
C20 C19 H19 120.7 . . ?
C19 C20 H20 120.5 . . ?
C21 C20 C19 118.91(19) . . ?
C21 C20 H20 120.5 . . ?
C17 C21 H21 120.2 . . ?
C20 C21 C17 119.53(19) . . ?
C20 C21 H21 120.2 . . ?
C23 C22 Fe1 69.01(11) . . ?
C23 C22 C26 105.75(17) . . ?
C23 C22 B1 126.47(18) . . ?
C26 C22 Fe1 68.31(11) . . ?
C26 C22 B1 127.73(17) . . ?
B1 C22 Fe1 125.32(13) . . ?
Fe1 C23 H23 126.9 . . ?
C22 C23 Fe1 70.08(11) . . ?
C22 C23 H23 125.3 . . ?
C24 C23 Fe1 69.40(12) . . ?
C24 C23 C22 109.47(18) . . ?
C24 C23 H23 125.3 . . ?
Fe1 C24 H24 126.3 . . ?
C23 C24 Fe1 69.73(11) . . ?
C23 C24 H24 126.0 . . ?
C25 C24 Fe1 69.49(12) . . ?
C25 C24 C23 107.90(18) . . ?
C25 C24 H24 126.0 . . ?
Fe1 C25 H25 126.5 . . ?
C24 C25 Fe1 69.81(12) . . ?
C24 C25 H25 126.2 . . ?
C24 C25 C26 107.63(19) . . ?
C26 C25 Fe1 69.12(11) . . ?
C26 C25 H25 126.2 . . ?
Fe1 C26 H26 126.1 . . ?
C22 C26 Fe1 70.53(11) . . ?
C22 C26 H26 125.4 . . ?
C25 C26 Fe1 69.62(11) . . ?
C25 C26 C22 109.25(18) . . ?
C25 C26 H26 125.4 . . ?
Fe1 C27 H27 126.2 . . ?
C28 C27 Fe1 70.17(13) . . ?
C28 C27 H27 125.9 . . ?
C28 C27 C31 108.1(2) . . ?
C31 C27 Fe1 69.27(12) . . ?
C31 C27 H27 125.9 . . ?
Fe1 C28 H28 126.5 . . ?
C27 C28 Fe1 69.28(12) . . ?
C27 C28 H28 126.1 . . ?
C27 C28 C29 107.9(2) . . ?
C29 C28 Fe1 69.71(13) . . ?
C29 C28 H28 126.1 . . ?
Fe1 C29 H29 126.7 . . ?
C28 C29 Fe1 69.68(13) . . ?
C28 C29 H29 125.8 . . ?
C30 C29 Fe1 69.41(13) . . ?
C30 C29 C28 108.3(2) . . ?
C30 C29 H29 125.8 . . ?
Fe1 C30 H30 126.2 . . ?
C29 C30 Fe1 70.08(14) . . ?
C29 C30 H30 126.2 . . ?
C29 C30 C31 107.5(2) . . ?
C31 C30 Fe1 69.01(13) . . ?
C31 C30 H30 126.2 . . ?
Fe1 C31 H31 125.8 . . ?
C27 C31 Fe1 69.95(13) . . ?
C27 C31 C30 108.1(2) . . ?
C27 C31 H31 125.9 . . ?
C30 C31 Fe1 69.93(13) . . ?
C30 C31 H31 125.9 . . ?
O1 B1 O3 109.71(16) . . ?
O1 B1 C22 108.39(16) . . ?
O2 B1 O1 112.30(16) . . ?
O2 B1 O3 111.01(16) . . ?
O2 B1 C22 106.81(16) . . ?
O3 B1 C22 108.48(15) . . ?
O4 Cl1 O5 109.48(10) . . ?
O6 Cl1 O4 108.93(10) . . ?
O6 Cl1 O5 109.48(10) . . ?
O7 Cl1 O4 109.49(12) . . ?
O7 Cl1 O5 109.80(10) . . ?
O7 Cl1 O6 109.64(11) . . ?
C8S C7S H7S 119.6 . . ?
C8S C7S C12S 120.8(3) . . ?
C12S C7S H7S 119.6 . . ?
C7S C8S H8S 120.0 . . ?
C9S C8S C7S 120.0(3) . . ?
C9S C8S H8S 120.0 . . ?
C8S C9S H9S 119.8 . . ?
C8S C9S C10S 120.4(3) . . ?
C10S C9S H9S 119.8 . . ?
C9S C10S H10S 120.0 . . ?
C11S C10S C9S 120.0(3) . . ?
C11S C10S H10S 120.0 . . ?
C10S C11S H11S 120.9 . . ?
C12S C11S C10S 118.1(3) . . ?
C12S C11S H11S 120.9 . . ?
C7S C12S H12S 119.7 . . ?
C11S C12S C7S 120.6(3) . . ?
C11S C12S H12S 119.7 . . ?
C14S C13S H13S 120.0 . . ?
C14S C13S C15S 119.9(2) . 2_576 ?
C15S C13S H13S 120.0 2_576 . ?
C13S C14S H14S 120.1 . . ?
C13S C14S C15S 119.8(2) . . ?
C15S C14S H14S 120.1 . . ?
C13S C15S C14S 120.3(2) 2_576 . ?
C13S C15S H15S 119.9 2_576 . ?
C14S C15S H15S 119.9 . . ?
C4S C3S H3S 120.1 . . ?
C4S C3S C33 119.7(3) . . ?
C33 C3S H3S 120.1 . . ?
C3S C4S H4S 120.1 . . ?
C5S C4S C3S 119.9(3) . . ?
C5S C4S H4S 120.1 . . ?
C4S C5S H5S 120.0 . . ?
C4S C5S C6S 120.1(3) . . ?
C6S C5S H5S 120.0 . . ?
C5S C6S H6S 120.1 . . ?
C32 C6S C5S 119.8(3) . . ?
C32 C6S H6S 120.1 . . ?
C6S C32 H32 120.1 . . ?
C33 C32 C6S 119.8(3) . . ?
C33 C32 H32 120.1 . . ?
C3S C33 H33 119.6 . . ?
C32 C33 C3S 120.7(3) . . ?
C32 C33 H33 119.6 . . ?

loop_
_geom_bond_atom_site_label_1
_geom_bond_atom_site_label_2
_geom_bond_distance
_geom_bond_site_symmetry_2
_geom_bond_publ_flag
Co1 N1 2.0916(17) . ?
Co1 N2 2.1906(16) . ?
Co1 N3 2.0815(16) . ?
Co1 N4 2.1589(16) . ?
Co1 N5 2.1078(16) . ?
Co1 N6 2.1561(16) . ?
Fe1 C22 2.0530(19) . ?
Fe1 C23 2.039(2) . ?
Fe1 C24 2.034(2) . ?
Fe1 C25 2.030(2) . ?
Fe1 C26 2.0234(19) . ?
Fe1 C27 2.030(2) . ?
Fe1 C28 2.042(2) . ?
Fe1 C29 2.042(2) . ?
Fe1 C30 2.034(2) . ?
Fe1 C31 2.021(2) . ?
O1 N1 1.374(2) . ?
O1 B1 1.494(3) . ?
O2 N3 1.372(2) . ?
O2 B1 1.488(2) . ?
O3 N5 1.377(2) . ?
O3 B1 1.506(3) . ?
N1 C2 1.288(2) . ?
N2 C3 1.358(2) . ?
N2 C4 1.340(2) . ?
N3 C9 1.285(2) . ?
N4 C10 1.358(2) . ?
N4 C11 1.333(2) . ?
N5 C16 1.280(2) . ?
N6 C17 1.357(2) . ?
N6 C18 1.343(2) . ?
C1 H1A 0.9800 . ?
C1 H1B 0.9800 . ?
C1 H1C 0.9800 . ?
C1 C2 1.487(3) . ?
C2 C3 1.472(3) . ?
C3 C7 1.395(3) . ?
C4 H4 0.9500 . ?
C4 C5 1.385(3) . ?
C5 H5 0.9500 . ?
C5 C6 1.377(3) . ?
C6 H6 0.9500 . ?
C6 C7 1.380(3) . ?
C7 H7 0.9500 . ?
C8 H8A 0.9800 . ?
C8 H8B 0.9800 . ?
C8 H8C 0.9800 . ?
C8 C9 1.491(3) . ?
C9 C10 1.475(3) . ?
C10 C14 1.386(3) . ?
C11 H11 0.9500 . ?
C11 C12 1.384(3) . ?
C12 H12 0.9500 . ?
C12 C13 1.373(3) . ?
C13 H13 0.9500 . ?
C13 C14 1.385(3) . ?
C14 H14 0.9500 . ?
C15 H15A 0.9800 . ?
C15 H15B 0.9800 . ?
C15 H15C 0.9800 . ?
C15 C16 1.488(3) . ?
C16 C17 1.475(3) . ?
C17 C21 1.390(3) . ?
C18 H18 0.9500 . ?
C18 C19 1.380(3) . ?
C19 H19 0.9500 . ?
C19 C20 1.382(3) . ?
C20 H20 0.9500 . ?
C20 C21 1.379(3) . ?
C21 H21 0.9500 . ?
C22 C23 1.430(3) . ?
C22 C26 1.433(3) . ?
C22 B1 1.582(3) . ?
C23 H23 0.9500 . ?
C23 C24 1.422(3) . ?
C24 H24 0.9500 . ?
C24 C25 1.413(3) . ?
C25 H25 0.9500 . ?
C25 C26 1.428(3) . ?
C26 H26 0.9500 . ?
C27 H27 0.9500 . ?
C27 C28 1.411(3) . ?
C27 C31 1.411(3) . ?
C28 H28 0.9500 . ?
C28 C29 1.417(4) . ?
C29 H29 0.9500 . ?
C29 C30 1.411(4) . ?
C30 H30 0.9500 . ?
C30 C31 1.422(3) . ?
C31 H31 0.9500 . ?
Cl1 O4 1.4343(16) . ?
Cl1 O5 1.4396(15) . ?
Cl1 O6 1.4337(16) . ?
Cl1 O7 1.4319(17) . ?
C7S H7S 0.9500 . ?
C7S C8S 1.368(4) . ?
C7S C12S 1.369(4) . ?
C8S H8S 0.9500 . ?
C8S C9S 1.330(5) . ?
C9S H9S 0.9500 . ?
C9S C10S 1.398(5) . ?
C10S H10S 0.9500 . ?
C10S C11S 1.391(5) . ?
C11S H11S 0.9500 . ?
C11S C12S 1.368(4) . ?
C12S H12S 0.9500 . ?
C13S H13S 0.9500 . ?
C13S C14S 1.379(3) . ?
C13S C15S 1.379(3) 2_576 ?
C14S H14S 0.9500 . ?
C14S C15S 1.383(3) . ?
C15S C13S 1.379(3) 2_576 ?
C15S H15S 0.9500 . ?
C3S H3S 0.9500 . ?
C3S C4S 1.379(4) . ?
C3S C33 1.382(4) . ?
C4S H4S 0.9500 . ?
C4S C5S 1.376(4) . ?
C5S H5S 0.9500 . ?
C5S C6S 1.391(4) . ?
C6S H6S 0.9500 . ?
C6S C32 1.378(4) . ?
C32 H32 0.9500 . ?
C32 C33 1.370(4) . ?
C33 H33 0.9500 . ?

loop_
_geom_torsion_atom_site_label_1
_geom_torsion_atom_site_label_2
_geom_torsion_atom_site_label_3
_geom_torsion_atom_site_label_4
_geom_torsion
_geom_torsion_site_symmetry_1
_geom_torsion_site_symmetry_2
_geom_torsion_site_symmetry_3
_geom_torsion_site_symmetry_4
_geom_torsion_publ_flag
Co1 N1 C2 C1 178.23(15) . . . . ?
Co1 N1 C2 C3 -3.2(2) . . . . ?
Co1 N2 C3 C2 10.7(2) . . . . ?
Co1 N2 C3 C7 -170.95(15) . . . . ?
Co1 N2 C4 C5 168.36(15) . . . . ?
Co1 N3 C9 C8 -174.94(16) . . . . ?
Co1 N3 C9 C10 2.6(2) . . . . ?
Co1 N4 C10 C9 5.5(2) . . . . ?
Co1 N4 C10 C14 -176.32(15) . . . . ?
Co1 N4 C11 C12 175.98(14) . . . . ?
Co1 N5 C16 C15 177.23(18) . . . . ?
Co1 N5 C16 C17 -3.6(2) . . . . ?
Co1 N6 C17 C16 6.4(2) . . . . ?
Co1 N6 C17 C21 -174.93(16) . . . . ?
Co1 N6 C18 C19 174.03(14) . . . . ?
Fe1 C22 C23 C24 58.33(14) . . . . ?
Fe1 C22 C26 C25 -59.03(14) . . . . ?
Fe1 C22 B1 O1 -55.2(2) . . . . ?
Fe1 C22 B1 O2 66.0(2) . . . . ?
Fe1 C22 B1 O3 -174.25(13) . . . . ?
Fe1 C23 C24 C25 59.22(14) . . . . ?
Fe1 C24 C25 C26 58.98(14) . . . . ?
Fe1 C25 C26 C22 59.58(13) . . . . ?
Fe1 C27 C28 C29 -59.23(16) . . . . ?
Fe1 C27 C31 C30 59.74(15) . . . . ?
Fe1 C28 C29 C30 -58.81(16) . . . . ?
Fe1 C29 C30 C31 -59.07(16) . . . . ?
Fe1 C30 C31 C27 -59.75(15) . . . . ?
O1 N1 C2 C1 0.1(3) . . . . ?
O1 N1 C2 C3 178.66(14) . . . . ?
O2 N3 C9 C8 2.0(3) . . . . ?
O2 N3 C9 C10 179.49(15) . . . . ?
O3 N5 C16 C15 -1.6(3) . . . . ?
O3 N5 C16 C17 177.52(15) . . . . ?
N1 O1 B1 O2 51.8(2) . . . . ?
N1 O1 B1 O3 -72.20(19) . . . . ?
N1 O1 B1 C22 169.51(14) . . . . ?
N1 C2 C3 N2 -5.4(2) . . . . ?
N1 C2 C3 C7 176.25(18) . . . . ?
N2 C3 C7 C6 0.8(3) . . . . ?
N2 C4 C5 C6 1.8(3) . . . . ?
N3 O2 B1 O1 -69.6(2) . . . . ?
N3 O2 B1 O3 53.6(2) . . . . ?
N3 O2 B1 C22 171.69(14) . . . . ?
N3 C9 C10 N4 -5.4(3) . . . . ?
N3 C9 C10 C14 176.45(19) . . . . ?
N4 C10 C14 C13 -0.9(3) . . . . ?
N4 C11 C12 C13 1.0(3) . . . . ?
N5 O3 B1 O1 51.2(2) . . . . ?
N5 O3 B1 O2 -73.53(19) . . . . ?
N5 O3 B1 C22 169.41(15) . . . . ?
N5 C16 C17 N6 -2.1(3) . . . . ?
N5 C16 C17 C21 179.3(2) . . . . ?
N6 C17 C21 C20 0.2(3) . . . . ?
N6 C18 C19 C20 0.0(3) . . . . ?
C1 C2 C3 N2 173.22(18) . . . . ?
C1 C2 C3 C7 -5.2(3) . . . . ?
C2 C3 C7 C6 179.06(18) . . . . ?
C3 N2 C4 C5 -2.7(3) . . . . ?
C4 N2 C3 C2 -177.08(16) . . . . ?
C4 N2 C3 C7 1.3(3) . . . . ?
C4 C5 C6 C7 0.4(3) . . . . ?
C5 C6 C7 C3 -1.6(3) . . . . ?
C8 C9 C10 N4 172.23(19) . . . . ?
C8 C9 C10 C14 -6.0(3) . . . . ?
C9 C10 C14 C13 177.15(19) . . . . ?
C10 N4 C11 C12 -2.1(3) . . . . ?
C11 N4 C10 C9 -176.12(17) . . . . ?
C11 N4 C10 C14 2.1(3) . . . . ?
C11 C12 C13 C14 0.2(3) . . . . ?
C12 C13 C14 C10 -0.3(3) . . . . ?
C15 C16 C17 N6 177.1(2) . . . . ?
C15 C16 C17 C21 -1.6(3) . . . . ?
C16 C17 C21 C20 178.8(2) . . . . ?
C17 N6 C18 C19 0.1(3) . . . . ?
C18 N6 C17 C16 -178.84(17) . . . . ?
C18 N6 C17 C21 -0.2(3) . . . . ?
C18 C19 C20 C21 0.1(3) . . . . ?
C19 C20 C21 C17 -0.2(3) . . . . ?
C22 C23 C24 Fe1 -58.74(14) . . . . ?
C22 C23 C24 C25 0.5(2) . . . . ?
C23 C22 C26 Fe1 59.15(13) . . . . ?
C23 C22 C26 C25 0.1(2) . . . . ?
C23 C22 B1 O1 -143.90(19) . . . . ?
C23 C22 B1 O2 -22.7(3) . . . . ?
C23 C22 B1 O3 97.0(2) . . . . ?
C23 C24 C25 Fe1 -59.37(14) . . . . ?
C23 C24 C25 C26 -0.4(2) . . . . ?
C24 C25 C26 Fe1 -59.41(14) . . . . ?
C24 C25 C26 C22 0.2(2) . . . . ?
C26 C22 C23 Fe1 -58.70(13) . . . . ?
C26 C22 C23 C24 -0.4(2) . . . . ?
C26 C22 B1 O1 33.4(3) . . . . ?
C26 C22 B1 O2 154.63(18) . . . . ?
C26 C22 B1 O3 -85.6(2) . . . . ?
C27 C28 C29 Fe1 58.96(16) . . . . ?
C27 C28 C29 C30 0.1(3) . . . . ?
C28 C27 C31 Fe1 -59.65(15) . . . . ?
C28 C27 C31 C30 0.1(2) . . . . ?
C28 C29 C30 Fe1 58.98(16) . . . . ?
C28 C29 C30 C31 -0.1(3) . . . . ?
C29 C30 C31 Fe1 59.75(16) . . . . ?
C29 C30 C31 C27 0.0(3) . . . . ?
C31 C27 C28 Fe1 59.08(15) . . . . ?
C31 C27 C28 C29 -0.1(3) . . . . ?
B1 O1 N1 Co1 15.55(19) . . . . ?
B1 O1 N1 C2 -166.35(17) . . . . ?
B1 O2 N3 Co1 15.3(2) . . . . ?
B1 O2 N3 C9 -161.56(17) . . . . ?
B1 O3 N5 Co1 20.0(2) . . . . ?
B1 O3 N5 C16 -161.15(17) . . . . ?
B1 C22 C23 Fe1 119.11(18) . . . . ?
B1 C22 C23 C24 177.43(18) . . . . ?
B1 C22 C26 Fe1 -118.61(19) . . . . ?
B1 C22 C26 C25 -177.64(18) . . . . ?
C7S C8S C9S C10S 0.9(5) . . . . ?
C8S C7S C12S C11S 0.2(5) . . . . ?
C8S C9S C10S C11S -0.4(5) . . . . ?
C9S C10S C11S C12S -0.2(5) . . . . ?
C10S C11S C12S C7S 0.3(5) . . . . ?
C12S C7S C8S C9S -0.8(5) . . . . ?
C13S C14S C15S C13S 0.6(4) . . . 2_576 ?
C15S C13S C14S C15S -0.6(4) 2_576 . . . ?
C3S C4S C5S C6S 0.3(4) . . . . ?
C4S C3S C33 C32 0.1(4) . . . . ?
C4S C5S C6S C32 -0.6(5) . . . . ?
C5S C6S C32 C33 0.7(5) . . . . ?
C6S C32 C33 C3S -0.5(5) . . . . ?
C33 C3S C4S C5S 0.0(4) . . . . ?
